data_4029663
loop_
_publ_author_name
'Lu, Xuefeng'
'Fan, Suhua'
'Wu, Jinhong'
'Jia, Xiaowei'
'Wang, Zhong-Sheng'
'Zhou, Gang'

_publ_section_title
;
 Controlling the charge transfer in d-a-d chromophores based on pyrazine
 derivatives.
;
_journal_issue 14
_journal_name_full 'The Journal of organic chemistry'
_journal_page_first 6480
_journal_page_last 6489
_journal_paper_doi 10.1021/jo500856k
_journal_volume 79
_journal_year 2014
_chemical_formula_sum 'C48 H34 N4'
_chemical_formula_weight 666.79
_chemical_name_systematic
; 
 ? 
;
_space_group_crystal_system triclinic
_space_group_IT_number 2
_space_group_name_Hall '-P 1'
_space_group_name_H-M_alt 'P -1'
_symmetry_space_group_name_Hall '-P 1'
_symmetry_space_group_name_H-M 'P -1'
_atom_sites_solution_hydrogens geom
_audit_creation_method SHELXL-2013
_cell_angle_alpha 71.759(3)
_cell_angle_beta 83.525(4)
_cell_angle_gamma 79.610(4)
_cell_formula_units_Z 2
_cell_length_a 10.685(2)
_cell_length_b 11.672(3)
_cell_length_c 15.495(3)
_cell_measurement_reflns_used 2959
_cell_measurement_temperature 223(2)
_cell_measurement_theta_max 26.46
_cell_measurement_theta_min 2.63
_cell_volume 1802.0(7)
_computing_cell_refinement 'Bruker SAINT'
_computing_data_collection 'Bruker APEX2'
_computing_data_reduction 'Bruker SAINT'
_computing_molecular_graphics 'Bruker SHELXTL'
_computing_publication_material 'Bruker SHELXTL'
_computing_structure_refinement 'SHELXL-2013 (Sheldrick, 2013)'
_computing_structure_solution 'SHELXS-97 (Sheldrick, 2008)'
_diffrn_ambient_temperature 223(2)
_diffrn_measured_fraction_theta_full 0.961
_diffrn_measured_fraction_theta_max 0.987
_diffrn_measurement_device_type 'Bruker APEX-II CCD'
_diffrn_measurement_method '\f and \w scans'
_diffrn_radiation_type MoK\a
_diffrn_radiation_wavelength 0.71073
_diffrn_reflns_av_R_equivalents 0.0246
_diffrn_reflns_av_unetI/netI 0.0483
_diffrn_reflns_Laue_measured_fraction_full 0.961
_diffrn_reflns_Laue_measured_fraction_max 0.987
_diffrn_reflns_limit_h_max 12
_diffrn_reflns_limit_h_min -12
_diffrn_reflns_limit_k_max 13
_diffrn_reflns_limit_k_min -13
_diffrn_reflns_limit_l_max 18
_diffrn_reflns_limit_l_min -17
_diffrn_reflns_number 10813
_diffrn_reflns_point_group_measured_fraction_full 0.961
_diffrn_reflns_point_group_measured_fraction_max 0.987
_diffrn_reflns_theta_full 25.242
_diffrn_reflns_theta_max 25.010
_diffrn_reflns_theta_min 1.859
_exptl_absorpt_coefficient_mu 0.072
_exptl_absorpt_correction_T_max 0.745
_exptl_absorpt_correction_T_min 0.670
_exptl_absorpt_correction_type multi-scan
_exptl_absorpt_process_details sadabs
_exptl_crystal_colour red
_exptl_crystal_density_diffrn 1.229
_exptl_crystal_description prism
_exptl_crystal_F_000 700
_exptl_crystal_size_max 0.300
_exptl_crystal_size_mid 0.130
_exptl_crystal_size_min 0.120
_refine_diff_density_max 0.388
_refine_diff_density_min -0.346
_refine_diff_density_rms 0.046
_refine_ls_extinction_method none
_refine_ls_goodness_of_fit_ref 1.043
_refine_ls_hydrogen_treatment constr
_refine_ls_matrix_type full
_refine_ls_number_parameters 469
_refine_ls_number_reflns 6270
_refine_ls_number_restraints 0
_refine_ls_restrained_S_all 1.043
_refine_ls_R_factor_all 0.0875
_refine_ls_R_factor_gt 0.0586
_refine_ls_shift/su_max 0.026
_refine_ls_shift/su_mean 0.004
_refine_ls_structure_factor_coef Fsqd
_refine_ls_weighting_details
; 
 w=1/[\s^2^(Fo^2^)+(0.1230P)^2^+0.0676P] 
 where P=(Fo^2^+2Fc^2^)/3 
;
_refine_ls_weighting_scheme calc
_refine_ls_wR_factor_gt 0.1794
_refine_ls_wR_factor_ref 0.1999
_reflns_Friedel_coverage 0.000
_reflns_number_gt 4206
_reflns_number_total 6270
_reflns_threshold_expression 'I > 2\s(I)'
_cod_data_source_file jo500856k_si_002.cif
_cod_data_source_block mo_31015a
_cod_depositor_comments 'Adding full bibliography for 4029662--4029663.cif.'
_cod_database_code 4029663
_shelx_space_group_comment
; 
The symmetry employed for this shelxl refinement is uniquely defined 
by the following loop, which should always be used as a source of 
symmetry information in preference to the above space-group names. 
They are only intended as comments. 
;
_shelx_estimated_absorpt_t_min 0.979
_shelx_estimated_absorpt_t_max 0.991
_shelxl_version_number 2013-2

loop_
_space_group_symop_operation_xyz
'x, y, z'
'-x, -y, -z'

loop_
_atom_site_label
_atom_site_type_symbol
_atom_site_fract_x
_atom_site_fract_y
_atom_site_fract_z
_atom_site_U_iso_or_equiv
_atom_site_adp_type
_atom_site_occupancy
_atom_site_site_symmetry_order
_atom_site_calc_flag
_atom_site_refinement_flags_posn
_atom_site_refinement_flags_adp
N1 N 0.4135(2) 0.9356(2) 0.62186(15) 0.0527(6) Uani 1 1 d . .
N2 N 0.4287(2) 0.8028(2) 0.49676(16) 0.0539(6) Uani 1 1 d . .
N3 N 0.1775(2) 1.2965(2) 0.83553(14) 0.0495(6) Uani 1 1 d . .
N4 N 0.3312(2) 0.69101(19) 0.14814(13) 0.0433(5) Uani 1 1 d . .
C1 C 0.3233(2) 0.9708(2) 0.55493(15) 0.0361(6) Uani 1 1 d . .
C2 C 0.2244(2) 1.0694(2) 0.55235(16) 0.0404(6) Uani 1 1 d . .
C3 C 0.1389(2) 1.1049(2) 0.48173(16) 0.0404(6) Uani 1 1 d . .
C4 C 0.0347(2) 1.1977(2) 0.47972(16) 0.0382(6) Uani 1 1 d . .
H4 H 0.0219 1.2380 0.5246 0.046 Uiso 1 1 calc R U
C5 C -0.0443(3) 1.2278(3) 0.4150(2) 0.0566(8) Uani 1 1 d . .
H5 H -0.1142 1.2899 0.4139 0.068 Uiso 1 1 calc R U
C6 C -0.0272(3) 1.1687(3) 0.34638(19) 0.0546(7) Uani 1 1 d . .
H6 H -0.0864 1.1923 0.3011 0.066 Uiso 1 1 calc R U
C7 C 0.0691(2) 1.0819(2) 0.34434(15) 0.0384(6) Uani 1 1 d . .
H7 H 0.0805 1.0460 0.2970 0.046 Uiso 1 1 calc R U
C8 C 0.1544(2) 1.0436(2) 0.41335(16) 0.0391(6) Uani 1 1 d . .
C9 C 0.2534(2) 0.9459(2) 0.41570(16) 0.0376(6) Uani 1 1 d . .
C10 C 0.3356(2) 0.9070(2) 0.48785(16) 0.0371(6) Uani 1 1 d . .
C11 C 0.5092(3) 0.7703(3) 0.56400(18) 0.0480(7) Uani 1 1 d . .
H11 H 0.5711 0.7002 0.5704 0.058 Uiso 1 1 calc R U
C12 C 0.5028(3) 0.8387(3) 0.62469(18) 0.0479(7) Uani 1 1 d . .
H12 H 0.5635 0.8156 0.6689 0.057 Uiso 1 1 calc R U
C13 C 0.2082(3) 1.1316(2) 0.62494(16) 0.0434(6) Uani 1 1 d . .
C14 C 0.1961(3) 1.0640(2) 0.71652(16) 0.0424(6) Uani 1 1 d . .
H14 H 0.1947 0.9796 0.7321 0.051 Uiso 1 1 calc R U
C15 C 0.1863(2) 1.1186(2) 0.78444(16) 0.0404(6) Uani 1 1 d . .
H15 H 0.1796 1.0706 0.8456 0.048 Uiso 1 1 calc R U
C16 C 0.1861(3) 1.2433(2) 0.76436(17) 0.0460(7) Uani 1 1 d . .
C17 C 0.1942(3) 1.3114(3) 0.67357(19) 0.0612(9) Uani 1 1 d . .
H17 H 0.1933 1.3962 0.6579 0.073 Uiso 1 1 calc R U
C18 C 0.2036(3) 1.2560(3) 0.60566(18) 0.0619(9) Uani 1 1 d . .
H18 H 0.2070 1.3045 0.5445 0.074 Uiso 1 1 calc R U
C19 C 0.2161(2) 1.4110(2) 0.82332(18) 0.0413(6) Uani 1 1 d . .
C20 C 0.3263(3) 1.4435(3) 0.7738(2) 0.0649(9) Uani 1 1 d . .
H20 H 0.3778 1.3906 0.7446 0.078 Uiso 1 1 calc R U
C21 C 0.3609(3) 1.5555(4) 0.7673(3) 0.0845(12) Uani 1 1 d . .
H21 H 0.4359 1.5781 0.7333 0.101 Uiso 1 1 calc R U
C22 C 0.2865(4) 1.6338(3) 0.8102(3) 0.0746(11) Uani 1 1 d . .
H22 H 0.3108 1.7089 0.8062 0.090 Uiso 1 1 calc R U
C23 C 0.1792(4) 1.6010(3) 0.8577(2) 0.0665(9) Uani 1 1 d . .
H23 H 0.1276 1.6543 0.8865 0.080 Uiso 1 1 calc R U
C24 C 0.1430(3) 1.4911(2) 0.86523(19) 0.0493(7) Uani 1 1 d . .
H24 H 0.0676 1.4700 0.8993 0.059 Uiso 1 1 calc R U
C25 C 0.1334(2) 1.2309(2) 0.92614(16) 0.0388(6) Uani 1 1 d . .
C26 C 0.0116(2) 1.2017(2) 0.94334(18) 0.0451(6) Uani 1 1 d . .
H26 H -0.0439 1.2251 0.8958 0.054 Uiso 1 1 calc R U
C27 C -0.0287(3) 1.1387(3) 1.02950(19) 0.0487(7) Uani 1 1 d . .
H27 H -0.1116 1.1188 1.0407 0.058 Uiso 1 1 calc R U
C28 C 0.0519(3) 1.1044(2) 1.10017(18) 0.0477(7) Uani 1 1 d . .
H28 H 0.0243 1.0610 1.1592 0.057 Uiso 1 1 calc R U
C29 C 0.1726(3) 1.1344(3) 1.08304(18) 0.0485(7) Uani 1 1 d . .
H29 H 0.2275 1.1122 1.1309 0.058 Uiso 1 1 calc R U
C30 C 0.2143(3) 1.1968(2) 0.99624(17) 0.0445(6) Uani 1 1 d . .
H30 H 0.2975 1.2160 0.9850 0.053 Uiso 1 1 calc R U
C31 C 0.2721(2) 0.8827(2) 0.34392(16) 0.0399(6) Uani 1 1 d . .
C32 C 0.1758(3) 0.8278(3) 0.32749(17) 0.0453(7) Uani 1 1 d . .
H32 H 0.0969 0.8325 0.3608 0.054 Uiso 1 1 calc R U
C33 C 0.1947(3) 0.7661(3) 0.26242(17) 0.0450(6) Uani 1 1 d . .
H33 H 0.1283 0.7301 0.2519 0.054 Uiso 1 1 calc R U
C34 C 0.3107(2) 0.7572(2) 0.21283(16) 0.0401(6) Uani 1 1 d . .
C35 C 0.4064(2) 0.8131(2) 0.22831(16) 0.0410(6) Uani 1 1 d . .
H35 H 0.4850 0.8090 0.1945 0.049 Uiso 1 1 calc R U
C36 C 0.3876(2) 0.8750(2) 0.29312(16) 0.0418(6) Uani 1 1 d . .
H36 H 0.4536 0.9121 0.3028 0.050 Uiso 1 1 calc R U
C37 C 0.3887(2) 0.7437(2) 0.06042(16) 0.0363(6) Uani 1 1 d . .
C38 C 0.3677(2) 0.8684(2) 0.01936(17) 0.0423(6) Uani 1 1 d . .
H38 H 0.3166 0.9195 0.0502 0.051 Uiso 1 1 calc R U
C39 C 0.4207(3) 0.9182(3) -0.06596(18) 0.0502(7) Uani 1 1 d . .
H39 H 0.4073 1.0034 -0.0926 0.060 Uiso 1 1 calc R U
C40 C 0.4935(3) 0.8446(3) -0.11304(19) 0.0528(8) Uani 1 1 d . .
H40 H 0.5279 0.8786 -0.1723 0.063 Uiso 1 1 calc R U
C41 C 0.5149(2) 0.7206(3) -0.07203(19) 0.0501(7) Uani 1 1 d . .
H41 H 0.5638 0.6697 -0.1039 0.060 Uiso 1 1 calc R U
C42 C 0.4665(2) 0.6702(2) 0.01431(17) 0.0413(6) Uani 1 1 d . .
H42 H 0.4857 0.5857 0.0425 0.050 Uiso 1 1 calc R U
C43 C 0.2817(2) 0.5795(2) 0.16795(17) 0.0387(6) Uani 1 1 d . .
C44 C 0.2773(3) 0.5009(3) 0.25599(19) 0.0493(7) Uani 1 1 d . .
H44 H 0.3084 0.5201 0.3034 0.059 Uiso 1 1 calc R U
C45 C 0.2270(3) 0.3941(3) 0.2736(2) 0.0595(8) Uani 1 1 d . .
H45 H 0.2219 0.3421 0.3337 0.071 Uiso 1 1 calc R U
C46 C 0.1845(3) 0.3626(3) 0.2051(2) 0.0609(8) Uani 1 1 d . .
H46 H 0.1523 0.2888 0.2177 0.073 Uiso 1 1 calc R U
C47 C 0.1893(3) 0.4396(3) 0.1184(2) 0.0540(8) Uani 1 1 d . .
H47 H 0.1606 0.4181 0.0713 0.065 Uiso 1 1 calc R U
C48 C 0.2356(2) 0.5483(2) 0.09864(19) 0.0441(6) Uani 1 1 d . .
H48 H 0.2363 0.6013 0.0388 0.053 Uiso 1 1 calc R U

loop_
_atom_site_aniso_label
_atom_site_aniso_U_11
_atom_site_aniso_U_22
_atom_site_aniso_U_33
_atom_site_aniso_U_23
_atom_site_aniso_U_13
_atom_site_aniso_U_12
N1 0.0635(15) 0.0583(16) 0.0408(13) -0.0174(12) 0.0009(11) -0.0184(13)
N2 0.0700(16) 0.0490(14) 0.0434(14) -0.0179(12) 0.0057(12) -0.0092(12)
N3 0.0807(16) 0.0406(13) 0.0343(12) -0.0199(10) 0.0139(11) -0.0223(12)
N4 0.0690(14) 0.0379(12) 0.0301(11) -0.0185(10) 0.0092(10) -0.0189(11)
C1 0.0517(14) 0.0359(14) 0.0231(12) -0.0103(10) 0.0062(10) -0.0157(11)
C2 0.0606(16) 0.0334(14) 0.0269(13) -0.0112(11) 0.0114(12) -0.0114(12)
C3 0.0557(15) 0.0394(14) 0.0246(12) -0.0085(11) 0.0099(11) -0.0132(12)
C4 0.0515(14) 0.0365(14) 0.0239(12) -0.0101(11) 0.0053(11) -0.0029(12)
C5 0.0587(17) 0.0524(18) 0.0484(18) -0.0080(14) 0.0051(14) 0.0003(14)
C6 0.0602(17) 0.062(2) 0.0372(15) -0.0042(14) -0.0085(13) -0.0145(15)
C7 0.0539(15) 0.0380(14) 0.0221(12) -0.0065(11) -0.0054(11) -0.0063(12)
C8 0.0536(15) 0.0362(14) 0.0256(12) -0.0051(11) 0.0052(11) -0.0141(12)
C9 0.0537(15) 0.0377(14) 0.0239(12) -0.0108(11) 0.0071(11) -0.0167(12)
C10 0.0487(14) 0.0356(14) 0.0292(13) -0.0133(11) 0.0076(11) -0.0118(11)
C11 0.0548(16) 0.0479(16) 0.0410(15) -0.0163(13) -0.0019(13) -0.0023(13)
C12 0.0506(15) 0.0557(18) 0.0403(15) -0.0204(14) -0.0075(12) -0.0014(14)
C13 0.0655(16) 0.0400(15) 0.0258(13) -0.0136(11) 0.0088(12) -0.0112(13)
C14 0.0653(17) 0.0323(14) 0.0303(13) -0.0125(11) 0.0050(12) -0.0088(12)
C15 0.0615(16) 0.0341(14) 0.0259(12) -0.0103(11) 0.0014(11) -0.0083(12)
C16 0.0688(17) 0.0429(16) 0.0293(14) -0.0180(12) 0.0042(12) -0.0079(13)
C17 0.111(3) 0.0321(15) 0.0388(16) -0.0131(13) 0.0109(16) -0.0107(16)
C18 0.114(3) 0.0391(16) 0.0269(14) -0.0111(12) 0.0101(15) -0.0056(16)
C19 0.0485(14) 0.0366(14) 0.0406(14) -0.0132(12) -0.0066(12) -0.0056(11)
C20 0.0569(18) 0.0495(19) 0.074(2) -0.0046(16) 0.0048(16) -0.0027(15)
C21 0.0565(19) 0.071(3) 0.107(3) 0.016(2) -0.022(2) -0.0257(18)
C22 0.097(3) 0.048(2) 0.081(3) -0.0002(18) -0.048(2) -0.024(2)
C23 0.107(3) 0.0411(17) 0.058(2) -0.0203(15) -0.0225(19) -0.0078(18)
C24 0.0645(17) 0.0426(16) 0.0462(16) -0.0212(13) -0.0084(13) -0.0045(13)
C25 0.0583(15) 0.0341(13) 0.0315(13) -0.0203(11) 0.0060(11) -0.0123(12)
C26 0.0511(15) 0.0484(16) 0.0380(15) -0.0171(13) -0.0074(12) -0.0023(13)
C27 0.0510(15) 0.0511(17) 0.0491(17) -0.0212(14) 0.0028(13) -0.0131(13)
C28 0.0671(18) 0.0410(15) 0.0362(14) -0.0155(12) 0.0020(13) -0.0071(13)
C29 0.0647(18) 0.0478(16) 0.0380(15) -0.0193(13) -0.0108(13) -0.0055(14)
C30 0.0521(15) 0.0499(16) 0.0417(15) -0.0244(13) -0.0002(12) -0.0162(13)
C31 0.0561(15) 0.0402(15) 0.0267(13) -0.0139(11) 0.0035(11) -0.0129(12)
C32 0.0522(15) 0.0531(17) 0.0383(14) -0.0246(13) 0.0079(12) -0.0153(13)
C33 0.0522(15) 0.0541(17) 0.0375(14) -0.0231(13) 0.0027(12) -0.0170(13)
C34 0.0566(15) 0.0397(14) 0.0293(13) -0.0184(11) 0.0019(11) -0.0097(12)
C35 0.0514(14) 0.0422(15) 0.0331(13) -0.0172(12) 0.0108(11) -0.0138(12)
C36 0.0558(15) 0.0438(15) 0.0314(13) -0.0157(12) 0.0003(11) -0.0160(12)
C37 0.0462(14) 0.0397(14) 0.0288(12) -0.0169(11) -0.0011(10) -0.0102(11)
C38 0.0526(15) 0.0407(15) 0.0364(14) -0.0155(12) -0.0002(12) -0.0090(12)
C39 0.0605(17) 0.0492(17) 0.0404(15) -0.0049(13) -0.0126(13) -0.0163(14)
C40 0.0568(17) 0.074(2) 0.0356(15) -0.0186(15) 0.0008(13) -0.0271(15)
C41 0.0451(15) 0.070(2) 0.0459(16) -0.0325(16) 0.0097(12) -0.0167(14)
C42 0.0474(14) 0.0434(15) 0.0393(14) -0.0213(12) 0.0013(11) -0.0090(12)
C43 0.0449(13) 0.0340(14) 0.0386(14) -0.0155(12) 0.0029(11) -0.0051(11)
C44 0.0547(16) 0.0452(16) 0.0467(16) -0.0112(13) -0.0019(13) -0.0101(13)
C45 0.0559(17) 0.0439(17) 0.065(2) -0.0012(15) 0.0134(15) -0.0094(14)
C46 0.0547(17) 0.0476(18) 0.086(2) -0.0256(18) 0.0135(17) -0.0229(14)
C47 0.0451(15) 0.0555(18) 0.071(2) -0.0328(17) 0.0061(14) -0.0140(13)
C48 0.0449(14) 0.0444(15) 0.0483(16) -0.0228(13) 0.0000(12) -0.0063(12)

loop_
_atom_type_symbol
_atom_type_description
_atom_type_scat_dispersion_real
_atom_type_scat_dispersion_imag
_atom_type_scat_source
C C 0.0033 0.0016 'International Tables Vol C Tables 4.2.6.8 and 6.1.1.4'
H H 0.0000 0.0000 'International Tables Vol C Tables 4.2.6.8 and 6.1.1.4'
N N 0.0061 0.0033 'International Tables Vol C Tables 4.2.6.8 and 6.1.1.4'

loop_
_geom_angle_atom_site_label_1
_geom_angle_atom_site_label_2
_geom_angle_atom_site_label_3
_geom_angle
C12 N1 C1 118.8(2)
C11 N2 C10 119.2(2)
C16 N3 C19 122.8(2)
C16 N3 C25 119.7(2)
C19 N3 C25 117.48(19)
C34 N4 C43 119.7(2)
C34 N4 C37 119.37(19)
C43 N4 C37 120.53(18)
C2 C1 N1 120.3(2)
C2 C1 C10 120.4(2)
N1 C1 C10 119.2(2)
C1 C2 C3 118.5(2)
C1 C2 C13 120.2(2)
C3 C2 C13 121.3(2)
C4 C3 C2 120.3(2)
C4 C3 C8 118.9(2)
C2 C3 C8 120.8(2)
C5 C4 C3 119.5(2)
C5 C4 H4 120.2
C3 C4 H4 120.2
C4 C5 C6 121.5(3)
C4 C5 H5 119.3
C6 C5 H5 119.3
C7 C6 C5 121.7(3)
C7 C6 H6 119.1
C5 C6 H6 119.1
C6 C7 C8 119.2(2)
C6 C7 H7 120.4
C8 C7 H7 120.4
C7 C8 C9 120.2(2)
C7 C8 C3 119.1(2)
C9 C8 C3 120.7(2)
C8 C9 C10 118.8(2)
C8 C9 C31 121.2(2)
C10 C9 C31 120.0(2)
N2 C10 C9 120.3(2)
N2 C10 C1 119.0(2)
C9 C10 C1 120.7(2)
N2 C11 C12 121.3(3)
N2 C11 H11 119.4
C12 C11 H11 119.4
N1 C12 C11 122.2(2)
N1 C12 H12 118.9
C11 C12 H12 118.9
C18 C13 C14 117.0(2)
C18 C13 C2 122.7(2)
C14 C13 C2 120.3(2)
C15 C14 C13 121.2(2)
C15 C14 H14 119.4
C13 C14 H14 119.4
C14 C15 C16 121.3(2)
C14 C15 H15 119.4
C16 C15 H15 119.4
C17 C16 C15 117.8(2)
C17 C16 N3 122.2(2)
C15 C16 N3 120.0(2)
C16 C17 C18 120.6(3)
C16 C17 H17 119.7
C18 C17 H17 119.7
C13 C18 C17 122.0(3)
C13 C18 H18 119.0
C17 C18 H18 119.0
C20 C19 C24 118.6(3)
C20 C19 N3 122.4(2)
C24 C19 N3 118.9(2)
C19 C20 C21 119.4(3)
C19 C20 H20 120.3
C21 C20 H20 120.3
C20 C21 C22 120.9(3)
C20 C21 H21 119.5
C22 C21 H21 119.5
C23 C22 C21 118.9(3)
C23 C22 H22 120.5
C21 C22 H22 120.5
C22 C23 C24 121.3(3)
C22 C23 H23 119.4
C24 C23 H23 119.4
C23 C24 C19 120.8(3)
C23 C24 H24 119.6
C19 C24 H24 119.6
C30 C25 C26 119.7(2)
C30 C25 N3 119.5(2)
C26 C25 N3 120.9(2)
C27 C26 C25 120.3(2)
C27 C26 H26 119.9
C25 C26 H26 119.9
C26 C27 C28 120.4(3)
C26 C27 H27 119.8
C28 C27 H27 119.8
C29 C28 C27 119.3(3)
C29 C28 H28 120.4
C27 C28 H28 120.4
C28 C29 C30 120.7(3)
C28 C29 H29 119.7
C30 C29 H29 119.7
C29 C30 C25 119.8(2)
C29 C30 H30 120.1
C25 C30 H30 120.1
C32 C31 C36 118.3(2)
C32 C31 C9 121.0(2)
C36 C31 C9 120.7(2)
C31 C32 C33 120.9(2)
C31 C32 H32 119.6
C33 C32 H32 119.6
C32 C33 C34 120.6(2)
C32 C33 H33 119.7
C34 C33 H33 119.7
C35 C34 C33 118.6(2)
C35 C34 N4 120.8(2)
C33 C34 N4 120.6(2)
C34 C35 C36 120.8(2)
C34 C35 H35 119.6
C36 C35 H35 119.6
C31 C36 C35 120.8(2)
C31 C36 H36 119.6
C35 C36 H36 119.6
C38 C37 C42 118.8(2)
C38 C37 N4 120.7(2)
C42 C37 N4 120.4(2)
C39 C38 C37 120.5(2)
C39 C38 H38 119.8
C37 C38 H38 119.8
C38 C39 C40 120.5(3)
C38 C39 H39 119.7
C40 C39 H39 119.7
C41 C40 C39 119.0(3)
C41 C40 H40 120.5
C39 C40 H40 120.5
C42 C41 C40 121.1(3)
C42 C41 H41 119.5
C40 C41 H41 119.5
C41 C42 C37 120.0(3)
C41 C42 H42 120.0
C37 C42 H42 120.0
C44 C43 C48 119.0(2)
C44 C43 N4 120.7(2)
C48 C43 N4 120.3(2)
C43 C44 C45 119.5(3)
C43 C44 H44 120.2
C45 C44 H44 120.2
C46 C45 C44 121.2(3)
C46 C45 H45 119.4
C44 C45 H45 119.4
C47 C46 C45 119.2(3)
C47 C46 H46 120.4
C45 C46 H46 120.4
C46 C47 C48 121.2(3)
C46 C47 H47 119.4
C48 C47 H47 119.4
C47 C48 C43 119.8(3)
C47 C48 H48 120.1
C43 C48 H48 120.1

loop_
_geom_bond_atom_site_label_1
_geom_bond_atom_site_label_2
_geom_bond_distance
N1 C12 1.334(4)
N1 C1 1.410(3)
N2 C11 1.344(3)
N2 C10 1.406(3)
N3 C16 1.413(3)
N3 C19 1.419(3)
N3 C25 1.445(3)
N4 C34 1.422(3)
N4 C43 1.424(3)
N4 C37 1.424(3)
C1 C2 1.410(4)
C1 C10 1.439(3)
C2 C3 1.417(4)
C2 C13 1.498(3)
C3 C4 1.402(4)
C3 C8 1.433(3)
C4 C5 1.306(4)
C4 H4 0.9400
C5 C6 1.417(4)
C5 H5 0.9400
C6 C7 1.312(4)
C6 H6 0.9400
C7 C8 1.396(3)
C7 H7 0.9400
C8 C9 1.403(4)
C9 C10 1.410(3)
C9 C31 1.494(3)
C11 C12 1.402(4)
C11 H11 0.9400
C12 H12 0.9400
C13 C18 1.381(4)
C13 C14 1.395(3)
C14 C15 1.377(3)
C14 H14 0.9400
C15 C16 1.389(4)
C15 H15 0.9400
C16 C17 1.384(4)
C17 C18 1.384(4)
C17 H17 0.9400
C18 H18 0.9400
C19 C20 1.377(4)
C19 C24 1.381(4)
C20 C21 1.392(5)
C20 H20 0.9400
C21 C22 1.382(5)
C21 H21 0.9400
C22 C23 1.340(5)
C22 H22 0.9400
C23 C24 1.373(4)
C23 H23 0.9400
C24 H24 0.9400
C25 C30 1.379(4)
C25 C26 1.381(4)
C26 C27 1.371(4)
C26 H26 0.9400
C27 C28 1.384(4)
C27 H27 0.9400
C28 C29 1.373(4)
C28 H28 0.9400
C29 C30 1.381(4)
C29 H29 0.9400
C30 H30 0.9400
C31 C32 1.390(3)
C31 C36 1.391(3)
C32 C33 1.390(3)
C32 H32 0.9400
C33 C34 1.388(4)
C33 H33 0.9400
C34 C35 1.387(3)
C35 C36 1.388(3)
C35 H35 0.9400
C36 H36 0.9400
C37 C38 1.382(4)
C37 C42 1.389(3)
C38 C39 1.369(4)
C38 H38 0.9400
C39 C40 1.378(4)
C39 H39 0.9400
C40 C41 1.374(4)
C40 H40 0.9400
C41 C42 1.366(4)
C41 H41 0.9400
C42 H42 0.9400
C43 C44 1.386(4)
C43 C48 1.399(3)
C44 C45 1.384(4)
C44 H44 0.9400
C45 C46 1.373(4)
C45 H45 0.9400
C46 C47 1.364(5)
C46 H46 0.9400
C47 C48 1.377(4)
C47 H47 0.9400
C48 H48 0.9400

loop_
_geom_torsion_atom_site_label_1
_geom_torsion_atom_site_label_2
_geom_torsion_atom_site_label_3
_geom_torsion_atom_site_label_4
_geom_torsion
C12 N1 C1 C2 177.3(2)
C12 N1 C1 C10 -4.5(3)
N1 C1 C2 C3 177.5(2)
C10 C1 C2 C3 -0.8(3)
N1 C1 C2 C13 -4.8(4)
C10 C1 C2 C13 177.0(2)
C1 C2 C3 C4 176.2(2)
C13 C2 C3 C4 -1.6(4)
C1 C2 C3 C8 -1.4(4)
C13 C2 C3 C8 -179.1(2)
C2 C3 C4 C5 -178.8(2)
C8 C3 C4 C5 -1.2(4)
C3 C4 C5 C6 -0.1(4)
C4 C5 C6 C7 -0.5(5)
C5 C6 C7 C8 2.4(4)
C6 C7 C8 C9 176.0(2)
C6 C7 C8 C3 -3.6(4)
C4 C3 C8 C7 3.1(3)
C2 C3 C8 C7 -179.3(2)
C4 C3 C8 C9 -176.6(2)
C2 C3 C8 C9 1.0(4)
C7 C8 C9 C10 -178.1(2)
C3 C8 C9 C10 1.6(3)
C7 C8 C9 C31 1.4(4)
C3 C8 C9 C31 -178.9(2)
C11 N2 C10 C9 177.4(2)
C11 N2 C10 C1 -4.4(4)
C8 C9 C10 N2 174.4(2)
C31 C9 C10 N2 -5.2(3)
C8 C9 C10 C1 -3.7(3)
C31 C9 C10 C1 176.7(2)
C2 C1 C10 N2 -174.8(2)
N1 C1 C10 N2 7.0(3)
C2 C1 C10 C9 3.4(3)
N1 C1 C10 C9 -174.9(2)
C10 N2 C11 C12 -0.6(4)
C1 N1 C12 C11 -0.6(4)
N2 C11 C12 N1 3.2(4)
C1 C2 C13 C18 125.9(3)
C3 C2 C13 C18 -56.4(4)
C1 C2 C13 C14 -54.5(4)
C3 C2 C13 C14 123.2(3)
C18 C13 C14 C15 -3.0(4)
C2 C13 C14 C15 177.4(3)
C13 C14 C15 C16 1.0(4)
C14 C15 C16 C17 0.9(4)
C14 C15 C16 N3 -179.2(3)
C19 N3 C16 C17 -20.5(4)
C25 N3 C16 C17 162.4(3)
C19 N3 C16 C15 159.6(3)
C25 N3 C16 C15 -17.4(4)
C15 C16 C17 C18 -0.7(5)
N3 C16 C17 C18 179.4(3)
C14 C13 C18 C17 3.3(5)
C2 C13 C18 C17 -177.1(3)
C16 C17 C18 C13 -1.4(5)
C16 N3 C19 C20 -42.4(4)
C25 N3 C19 C20 134.7(3)
C16 N3 C19 C24 140.0(3)
C25 N3 C19 C24 -42.9(4)
C24 C19 C20 C21 0.0(5)
N3 C19 C20 C21 -177.7(3)
C19 C20 C21 C22 0.3(5)
C20 C21 C22 C23 -0.7(5)
C21 C22 C23 C24 0.8(5)
C22 C23 C24 C19 -0.4(5)
C20 C19 C24 C23 0.1(4)
N3 C19 C24 C23 177.8(3)
C16 N3 C25 C30 117.1(3)
C19 N3 C25 C30 -60.1(3)
C16 N3 C25 C26 -62.8(3)
C19 N3 C25 C26 120.0(3)
C30 C25 C26 C27 -0.3(4)
N3 C25 C26 C27 179.6(2)
C25 C26 C27 C28 0.3(4)
C26 C27 C28 C29 0.2(4)
C27 C28 C29 C30 -0.8(4)
C28 C29 C30 C25 0.9(4)
C26 C25 C30 C29 -0.3(4)
N3 C25 C30 C29 179.8(2)
C8 C9 C31 C32 -58.4(3)
C10 C9 C31 C32 121.2(3)
C8 C9 C31 C36 123.1(3)
C10 C9 C31 C36 -57.4(3)
C36 C31 C32 C33 0.4(4)
C9 C31 C32 C33 -178.2(3)
C31 C32 C33 C34 0.5(4)
C32 C33 C34 C35 -1.3(4)
C32 C33 C34 N4 178.2(3)
C43 N4 C34 C35 140.1(3)
C37 N4 C34 C35 -46.7(4)
C43 N4 C34 C33 -39.3(4)
C37 N4 C34 C33 133.9(3)
C33 C34 C35 C36 1.1(4)
N4 C34 C35 C36 -178.3(2)
C32 C31 C36 C35 -0.6(4)
C9 C31 C36 C35 178.0(2)
C34 C35 C36 C31 -0.2(4)
C34 N4 C37 C38 -33.1(4)
C43 N4 C37 C38 140.0(2)
C34 N4 C37 C42 147.4(2)
C43 N4 C37 C42 -39.5(3)
C42 C37 C38 C39 1.2(4)
N4 C37 C38 C39 -178.3(2)
C37 C38 C39 C40 1.5(4)
C38 C39 C40 C41 -1.8(4)
C39 C40 C41 C42 -0.6(4)
C40 C41 C42 C37 3.3(4)
C38 C37 C42 C41 -3.6(4)
N4 C37 C42 C41 176.0(2)
C34 N4 C43 C44 -35.3(4)
C37 N4 C43 C44 151.6(2)
C34 N4 C43 C48 144.2(2)
C37 N4 C43 C48 -28.9(4)
C48 C43 C44 C45 -0.4(4)
N4 C43 C44 C45 179.1(2)
C43 C44 C45 C46 1.8(4)
C44 C45 C46 C47 -1.5(4)
C45 C46 C47 C48 -0.3(4)
C46 C47 C48 C43 1.6(4)
C44 C43 C48 C47 -1.3(4)
N4 C43 C48 C47 179.2(2)
